data_2004983
loop_
_publ_author_name
'Sommerer, S. O.'
'Westcott, B. L.'
'Jircitano, A. J.'
'Abboud, K. A.'

_publ_section_title
;
 <i>catena</i>-Poly[silver-\m-(di-2-pyridyl
 ketone)-<i>N</i>,<i>O</i>:<i>N</i>',<i>O</i>] Tetrafluoroborate
;
_journal_issue 6
_journal_name_full 'Acta Crystallographica Section C'
_journal_page_first 1426
_journal_page_last 1428
_journal_paper_doi 10.1107/S0108270196001503
_journal_volume 52
_journal_year 1996
_chemical_formula_iupac '[Ag (C11 H8 N2 O)] , (B F4)'
_chemical_formula_moiety 'C11 H8 N2 O Ag 1+, B F4 1-'
_chemical_formula_sum 'C11 H8 Ag B F4 N2 O'
_chemical_formula_weight 378.87
_chemical_name_systematic
; (Author's name)
catena-Poly[(\m2-O,\m-N'(di-2-pyridyl ketone)-N,O)\m2-O,\m-N(di-2-
pyridyl ketone)-N',O]silver(I) tetrafluoroborate
;
_space_group_IT_number 15
_symmetry_cell_setting monoclinic
_symmetry_space_group_name_Hall '-C 2yc'
_symmetry_space_group_name_H-M 'C 1 2/c 1'
_atom_type_scat_source IntTabIV
_cell_angle_alpha 90
_cell_angle_beta 93.95(1)
_cell_angle_gamma 90
_cell_formula_units_Z 4
_cell_length_a 12.129(1)
_cell_length_b 11.116(1)
_cell_length_c 9.716(1)
_cell_measurement_reflns_used 32
_cell_measurement_temperature 298
_cell_measurement_theta_max 11
_cell_measurement_theta_min 10
_cell_volume 1306.9(2)
_computing_cell_refinement SHELXTL-Plus
_computing_data_collection 'SHELXTL-Plus (Sheldrick, 1991)'
_computing_data_reduction SHELXTL-Plus
_computing_molecular_graphics SHELXTL-Plus
_computing_publication_material SHELXTL-Plus
_computing_structure_refinement SHELXTL-Plus
_computing_structure_solution SHELXTL-Plus
_diffrn_ambient_temperature 298
_diffrn_measurement_device 'Siemens P3m/V'
_diffrn_measurement_method \w
_diffrn_radiation_monochromator Graphite
_diffrn_radiation_source 'X-ray tube'
_diffrn_radiation_type MoK\a
_diffrn_radiation_wavelength 0.71073
_diffrn_reflns_av_R_equivalents 0.0097
_diffrn_reflns_limit_h_max 17
_diffrn_reflns_limit_h_min 0
_diffrn_reflns_limit_k_max 15
_diffrn_reflns_limit_k_min 0
_diffrn_reflns_limit_l_max 13
_diffrn_reflns_limit_l_min -13
_diffrn_reflns_number 2080
_diffrn_reflns_theta_max 30
_diffrn_reflns_theta_min 1.5
_diffrn_standards_decay_% 1
_diffrn_standards_interval_count 96
_diffrn_standards_number 4
_exptl_absorpt_coefficient_mu 1.58
_exptl_absorpt_correction_T_max 0.701
_exptl_absorpt_correction_T_min 0.606
_exptl_absorpt_correction_type analytical
_exptl_crystal_colour yellow
_exptl_crystal_density_diffrn 1.926
_exptl_crystal_density_meas 1.94
_exptl_crystal_density_method 'flotation in?'
_exptl_crystal_description blocks
_exptl_crystal_F_000 736
_exptl_crystal_size_max 0.47
_exptl_crystal_size_mid 0.36
_exptl_crystal_size_min 0.25
_refine_diff_density_max 0.38
_refine_diff_density_min -0.99
_refine_ls_extinction_method none
_refine_ls_goodness_of_fit_obs 2.06
_refine_ls_hydrogen_treatment 'H atoms riding, C---H 0.96\%A'
_refine_ls_matrix_type full
_refine_ls_number_parameters 113
_refine_ls_number_reflns 1524
_refine_ls_R_factor_all 0.0598
_refine_ls_R_factor_obs 0.0456
_refine_ls_shift/esd_max 0.00
_refine_ls_shift/esd_mean 0.00
_refine_ls_structure_factor_coef F
_refine_ls_weighting_details 'w = 1/[(\s^2^(F) + 0.0004F^2^]'
_refine_ls_weighting_scheme calc
_refine_ls_wR_factor_all 0.0671
_refine_ls_wR_factor_obs 0.0584
_reflns_number_observed 1524
_reflns_number_total 1900
_reflns_observed_criterion 'I~net~ > 3\s(I~net~)'
_cod_data_source_file fg1132.cif
_cod_data_source_block I
_cod_depositor_comments
;
The following automatic conversions were performed:
'_symmetry_cell_setting' value 'Monoclinic' changed to 'monoclinic'
according to '/home/saulius/struct/CIF-dictionaries/cif_core.dic'
dictionary named 'cif_core.dic' version 2.4.1 from 2010-06-29.

Automatic conversion script
Id: cif_fix_enum 1527 2010-12-29 10:47:43Z saulius 

The following automatic conversions were performed:

'_symmetry_cell_setting' value 'Monoclinic' changed to 'monoclinic'
according to /home/saulius/struct/CIF-dictionaries/cif_core.dic
dictionary named 'cif_core.dic' version 2.4.1 from
2010-06-29.

'_exptl_absorpt_correction_type' value 'Analytical'
changed to 'analytical' according to
/home/saulius/struct/CIF-dictionaries/cif_core.dic dictionary named
'cif_core.dic' version 2.4.1 from
2010-06-29.

'_refine_ls_matrix_type' value 'Full' changed to 'full'
according to /home/saulius/struct/CIF-dictionaries/cif_core.dic
dictionary named 'cif_core.dic' version 2.4.1 from
2010-06-29.

'_geom_bond_publ_flag' value 'Yes' changed to 'yes'
according to /home/saulius/struct/CIF-dictionaries/cif_core.dic
dictionary named 'cif_core.dic' version 2.4.1 from 2010-06-29 (10
times).

'_geom_bond_publ_flag' value 'No' changed to 'no' according
to /home/saulius/struct/CIF-dictionaries/cif_core.dic dictionary
named 'cif_core.dic' version 2.4.1 from 2010-06-29 (10
times).

'_geom_angle_publ_flag' value 'Yes' changed to 'yes'
according to /home/saulius/struct/CIF-dictionaries/cif_core.dic
dictionary named 'cif_core.dic' version 2.4.1 from 2010-06-29 (15
times).

'_geom_angle_publ_flag' value 'No' changed to 'no' according
to /home/saulius/struct/CIF-dictionaries/cif_core.dic dictionary
named 'cif_core.dic' version 2.4.1 from 2010-06-29 (14 times).

Automatic conversion script
Id: cif_fix_values 1715 2011-07-08 13:25:40Z adriana 

The following automatic conversions were performed:

'_refine_ls_weighting_scheme' value '1/[(\s^2^(F) + 0.0004F^2^]' was
changed to 'calc'. New tag '_refine_ls_weighting_details' was
created. The value of the new tag was set to 'w = 1/[(\s^2^(F) +
0.0004F^2^]'.

Automatic conversion script
Id: cif_fix_values 3143 2015-03-26 13:38:13Z robertas 
;
_cod_original_sg_symbol_H-M 'C 2/c'
_cod_original_formula_sum ' C11 H8 B N2 O F4 Ag'
_cod_database_code 2004983

loop_
_symmetry_equiv_pos_as_xyz
'x, y, z'
'1/2+x, 1/2+y, z'
'-x, -y, -z'
'1/2-x, 1/2-y, -z'
'-x, y, 1/2-z'
'1/2-x, 1/2+y, 1/2-z'
'x, -y, -1/2+z'
'1/2+x, 1/2-y, -1/2+z'

loop_
_atom_site_aniso_label
_atom_site_aniso_U_11
_atom_site_aniso_U_22
_atom_site_aniso_U_33
_atom_site_aniso_U_12
_atom_site_aniso_U_13
_atom_site_aniso_U_23
_atom_site_aniso_type_symbol
Ag 0.0741(3) 0.0839(3) 0.0622(3) -0.0104(2) -0.0032(2) 0.0391(2) Ag
O 0.166(4) 0.041(2) 0.040(2) 0.0 -0.009(2) 0.0 O
N 0.054(2) 0.073(2) 0.0346(11) 0.0026(13) 0.0020(10) 0.0014(10) N
C2 0.067(2) 0.119(4) 0.041(2) 0.008(2) -0.005(2) -0.015(2) C
C3 0.085(3) 0.118(4) 0.081(3) 0.002(3) -0.016(2) -0.057(3) C
C4 0.084(3) 0.069(3) 0.109(4) -0.012(2) -0.010(3) -0.034(3) C
C5 0.075(2) 0.051(2) 0.074(2) -0.008(2) 0.002(2) -0.007(2) C
C6 0.054(2) 0.0442(14) 0.0377(12) 0.0024(12) 0.0040(11) -0.0030(12) C
C7 0.068(3) 0.040(2) 0.031(2) 0.0 0.002(2) 0.0 C
B 0.090(5) 0.086(5) 0.074(4) 0.006(4) 0.018(4) 0.012(4) B
F1 0.152(9) 0.194(11) 0.139(8) -0.014(8) 0.082(7) 0.025(7) F
F2 0.096(4) 0.096(4) 0.120(5) 0.011(3) -0.017(4) -0.013(4) F
F3 0.089(4) 0.104(4) 0.084(3) -0.003(3) 0.007(3) -0.018(3) F
F4 0.110(5) 0.096(4) 0.098(4) 0.005(4) -0.017(3) -0.002(3) F

loop_
_atom_site_label
_atom_site_fract_x
_atom_site_fract_y
_atom_site_fract_z
_atom_site_U_iso_or_equiv
_atom_site_thermal_displace_type
_atom_site_type_symbol
Ag 0.0 0.5 0.0 0.0738(2) Uani Ag
O 0.0 0.4297(3) 0.25 0.083(2) Uani O
N -0.0600(2) 0.3156(3) 0.0100(2) 0.0538(9) Uani N
C2 -0.1087(4) 0.2609(5) -0.0997(4) 0.0760(15) Uani C
C3 -0.1541(5) 0.1486(6) -0.0960(6) 0.095(2) Uani C
C4 -0.1519(4) 0.0903(5) 0.0238(6) 0.088(2) Uani C
C5 -0.1008(4) 0.1424(3) 0.1404(4) 0.0665(13) Uani C
C6 -0.0535(3) 0.2546(3) 0.1299(3) 0.0454(8) Uani C
C7 0.0 0.3201(3) 0.25 0.0463(12) Uani C
B 0.25 0.25 0.0 0.083(3) Uani B
F1 0.3036(9) 0.2937(11) -0.0843(10) 0.159(5) Uani F
F2 0.1471(6) 0.1914(6) -0.0649(7) 0.105(3) Uani F
F3 0.2007(5) 0.3287(6) 0.0941(6) 0.092(2) Uani F
F4 0.2929(6) 0.1536(6) 0.0851(6) 0.103(2) Uani F
H2 -0.11185 0.30258 -0.18641 0.08 Uiso H
H3 -0.18607 0.11198 -0.17884 0.08 Uiso H
H4 -0.18725 0.01326 0.02917 0.08 Uiso H
H5 -0.09723 0.10091 0.22726 0.08 Uiso H

loop_
_geom_angle_atom_site_label_1
_geom_angle_atom_site_label_2
_geom_angle_atom_site_label_3
_geom_angle_site_symmetry_3
_geom_angle
_geom_angle_publ_flag
O Ag N . 69.35(9) yes
O Ag N 3_565 110.65(9) yes
C7 O Ag . 107.85(7) yes
C2 N C6 . 117.4(3) yes
C2 N Ag . 121.7(3) yes
C6 N Ag . 120.8(2) yes
C3 C2 H2 . 118.2 no
C3 C2 N . 123.7(4) yes
H2 C2 N . 118.2(5) no
C4 C3 H3 . 120.6 no
C4 C3 C2 . 119.0(5) yes
H3 C3 C2 . 120.4 no
C5 C4 H4 . 120.4(5) no
C5 C4 C3 . 119.5 yes
H4 C4 C3 . 120.0 no
C6 C5 H5 . 120.4 no
C6 C5 C4 . 119.0(4) yes
H5 C5 C4 . 120.6 no
C7 C6 N . 115.4(3) yes
C7 C6 C5 . 123.1(3) yes
N C6 C5 . 121.3(3) yes
O C7 C6 . 119.3(2) yes
C6 C7 C6 5_555 121.3(3) yes
F1 B F2 . 111.5(6) no
F1 B F3 . 117.8(6) no
F1 B F4 . 120.8(6) no
F2 B F3 . 99.3(4) no
F2 B F4 . 100.1(4) no
F3 B F4 . 103.9(4) no

loop_
_geom_bond_atom_site_label_1
_geom_bond_atom_site_label_2
_geom_bond_site_symmetry_2
_geom_bond_distance
_geom_bond_publ_flag
Ag O . 2.5520(10) yes
Ag N . 2.180(3) yes
Ag F3 . 3.175(2) no
Ag F4 4_555 3.193(7) no
O C7 . 1.217(5) yes
N C2 . 1.330(5) yes
N C6 . 1.345(4) yes
C2 C3 . 1.366(8) yes
C2 H2 . 0.960 no
C3 C4 . 1.331(8) yes
C3 H3 . 0.960 no
C4 C5 . 1.381(7) yes
C4 H4 . 0.960 no
C5 C6 . 1.380(5) yes
C5 H5 . 0.960 no
C6 C7 . 1.486(3) yes
B F1 . 1.184(11) no
B F2 . 1.508(7) no
B F3 . 1.426(6) no
B F4 . 1.430(7) no
